data_7233638
loop_
_publ_author_name
'Lina Li'
'Shuquan Zhang'
'Liangjin Xu'
'Zhong-Nin Chen'
'Junhua Luo'

_publ_section_title
;
 Highly sensitized near-infrared luminescence in Ir-Ln heteronuclear
 coordination polymers via light-harvesting antenna of Ir(III) unit
;
_journal_name_full 'Journal of Materials Chemistry C'
_journal_page_first 1698
_journal_page_last 1703
_journal_paper_doi 10.1039/C3TC31822B
_journal_volume 2
_journal_year 2014
_chemical_formula_sum 'C68 H44 Ir2 N8 Nd O10'
_chemical_formula_weight 1661.8
_space_group_IT_number 2
_space_group_name_Hall '-P 1'
_space_group_name_H-M_alt 'P -1'
_symmetry_cell_setting triclinic
_symmetry_space_group_name_H-M 'P -1'
_atom_sites_solution_hydrogens constr
_atom_sites_solution_primary direct
_atom_sites_solution_secondary difmap
_cell_angle_alpha 74.036(2)
_cell_angle_beta 88.6555(19)
_cell_angle_gamma 82.0711(19)
_cell_formula_units_Z 2
_cell_length_a 8.97022(17)
_cell_length_b 15.2256(4)
_cell_length_c 23.7904(7)
_cell_measurement_reflns_used 12261
_cell_measurement_temperature 230(2)
_cell_measurement_theta_max 73.079
_cell_measurement_theta_min 3.85
_cell_volume 3093.69(14)
_computing_structure_refinement 'SHELXL-97 (Sheldrick, 1997)'
_computing_structure_solution 'SHELXS-97 (Sheldrick, 1990)'
_diffrn_ambient_temperature 230(2)
_diffrn_measured_fraction_theta_full 0.955
_diffrn_measured_fraction_theta_max 0.955
_diffrn_radiation_monochromator graphite
_diffrn_radiation_source 'fine-focus sealed tube'
_diffrn_radiation_type CuK\a
_diffrn_radiation_wavelength 1.54184
_diffrn_reflns_av_R_equivalents 0.0376
_diffrn_reflns_av_sigmaI/netI 0.0481
_diffrn_reflns_limit_h_max 10
_diffrn_reflns_limit_h_min -7
_diffrn_reflns_limit_k_max 18
_diffrn_reflns_limit_k_min -18
_diffrn_reflns_limit_l_max 29
_diffrn_reflns_limit_l_min -29
_diffrn_reflns_number 22888
_diffrn_reflns_theta_full 73.29
_diffrn_reflns_theta_max 73.29
_diffrn_reflns_theta_min 3.05
_exptl_absorpt_coefficient_mu 15.033
_exptl_absorpt_correction_T_max 1.00000
_exptl_absorpt_correction_T_min 0.12443
_exptl_absorpt_correction_type multi-scan
_exptl_crystal_density_diffrn 1.784
_exptl_crystal_density_method 'not measured'
_exptl_crystal_F_000 1634
_exptl_crystal_size_max 0.5000
_exptl_crystal_size_mid 0.2000
_exptl_crystal_size_min 0.1200
_refine_diff_density_max 2.819
_refine_diff_density_min -1.200
_refine_diff_density_rms 0.186
_refine_ls_extinction_method none
_refine_ls_goodness_of_fit_ref 1.008
_refine_ls_hydrogen_treatment none
_refine_ls_matrix_type full
_refine_ls_number_parameters 797
_refine_ls_number_reflns 11860
_refine_ls_number_restraints 0
_refine_ls_restrained_S_all 1.008
_refine_ls_R_factor_all 0.0418
_refine_ls_R_factor_gt 0.0364
_refine_ls_shift/su_max 0.005
_refine_ls_shift/su_mean 0.000
_refine_ls_structure_factor_coef Fsqd
_refine_ls_weighting_details 'calc w=1/[\s^2^(Fo^2^)+(0.0716P)^2^+6.1619P] where P=(Fo^2^+2Fc^2^)/3'
_refine_ls_weighting_scheme calc
_refine_ls_wR_factor_gt 0.1102
_refine_ls_wR_factor_ref 0.1161
_reflns_number_gt 10567
_reflns_number_total 11860
_reflns_threshold_expression >2sigma(I)
_cod_data_source_file 1000001.cif
_cod_data_source_block PCOD1000001
_cod_original_cell_volume 3093.68(13)
_cod_original_sg_symbol_H-M P-1
_cod_database_code 7233638

loop_
_symmetry_equiv_pos_as_xyz
'x, y, z'
'-x, -y, -z'

loop_
_atom_site_label
_atom_site_type_symbol
_atom_site_fract_x
_atom_site_fract_y
_atom_site_fract_z
_atom_site_U_iso_or_equiv
_atom_site_adp_type
_atom_site_occupancy
_atom_site_symmetry_multiplicity
_atom_site_calc_flag
_atom_site_refinement_flags
_atom_site_disorder_assembly
_atom_site_disorder_group
Ir1 Ir -0.33066(3) 0.999938(15) -0.200724(10) 0.02067(8) Uani 1 1 d . . .
Ir2 Ir 0.78994(3) 0.458550(17) 0.326893(10) 0.02319(8) Uani 1 1 d . . .
Nd1 Nd 0.19937(4) 0.54898(2) 0.003311(14) 0.02407(9) Uani 1 1 d . . .
O2 O -0.3593(5) 0.5785(3) 0.01341(19) 0.0295(9) Uani 1 1 d . . .
N6 N 0.8564(5) 0.5275(4) 0.2414(2) 0.0236(10) Uani 1 1 d . . .
O3 O 0.2542(5) 0.6350(3) -0.0926(2) 0.0340(10) Uani 1 1 d . . .
O5 O 0.2924(6) 0.4762(4) 0.0994(2) 0.0412(12) Uani 1 1 d . . .
O8 O 1.0568(6) 0.6664(3) 0.0393(2) 0.0389(11) Uani 1 1 d . . .
O1 O -0.6008(5) 0.6365(3) 0.0155(2) 0.0329(10) Uani 1 1 d . . .
N2 N -0.3857(5) 0.8914(3) -0.1285(2) 0.0232(10) Uani 1 1 d . . .
N5 N 0.5980(6) 0.4652(4) 0.2728(2) 0.0263(10) Uani 1 1 d . . .
N3 N -0.3653(6) 0.9321(4) -0.2617(2) 0.0263(10) Uani 1 1 d . . .
O6 O 0.1641(6) 0.3942(4) 0.1716(2) 0.0424(12) Uani 1 1 d . . .
N1 N -0.1180(5) 0.9142(3) -0.1770(2) 0.0225(9) Uani 1 1 d . . .
N7 N 0.8597(6) 0.3282(4) 0.3204(2) 0.0293(11) Uani 1 1 d . . .
O4 O 0.3788(5) 0.7152(4) -0.1679(2) 0.0410(12) Uani 1 1 d . . .
C59 C 0.7091(7) 0.3861(5) 0.4013(2) 0.0262(12) Uani 1 1 d . . .
N4 N -0.3124(6) 1.0846(4) -0.1488(2) 0.0289(11) Uani 1 1 d . . .
C47 C -0.2595(6) 1.0878(4) -0.2721(3) 0.0247(12) Uani 1 1 d . . .
O9 O -0.0069(6) 0.5374(4) -0.0559(3) 0.0489(14) Uani 1 1 d . . .
C9 C -0.5214(7) 0.8854(4) -0.1035(3) 0.0255(12) Uani 1 1 d . . .
H9 H -0.5970 0.9354 -0.1145 0.031 Uiso 1 1 calc R . .
N8 N 0.7340(6) 0.5821(4) 0.3459(2) 0.0289(11) Uani 1 1 d . . .
C27 C 0.9853(7) 0.5655(5) 0.2278(3) 0.0298(13) Uani 1 1 d . . .
H27 H 1.0532 0.5605 0.2578 0.036 Uiso 1 1 calc R . .
O7 O 0.8345(7) 0.7479(4) 0.0469(3) 0.0566(16) Uani 1 1 d . . .
C13 C 0.1350(7) 0.7808(4) -0.1481(3) 0.0242(11) Uani 1 1 d . . .
C30 C 0.5124(7) 0.4874(4) 0.1745(3) 0.0256(12) Uani 1 1 d . . .
H30 H 0.5276 0.5083 0.1345 0.031 Uiso 1 1 calc R . .
C29 C 0.6196(7) 0.4939(4) 0.2146(3) 0.0244(11) Uani 1 1 d . . .
C83 C 0.9703(7) 0.5351(5) 0.3961(3) 0.0287(13) Uani 1 1 d . . .
C6 C -0.2995(6) 0.7380(4) -0.0698(3) 0.0238(11) Uani 1 1 d . . .
H6 H -0.2223 0.6889 -0.0588 0.029 Uiso 1 1 calc R . .
C31 C 0.3828(7) 0.4490(4) 0.1955(3) 0.0258(12) Uani 1 1 d . . .
C78 C 0.8321(7) 0.6032(4) 0.3806(3) 0.0285(12) Uani 1 1 d . . .
C23 C 0.7583(7) 0.5357(4) 0.1970(3) 0.0246(12) Uani 1 1 d . . .
C5 C -0.2740(6) 0.8186(4) -0.1112(3) 0.0227(11) Uani 1 1 d . . .
C12 C -0.0019(7) 0.7646(4) -0.1227(3) 0.0262(12) Uani 1 1 d . . .
H12 H -0.0107 0.7085 -0.0956 0.031 Uiso 1 1 calc R . .
C11 C -0.1267(7) 0.8317(4) -0.1374(3) 0.0241(11) Uani 1 1 d . . .
C56 C 0.9551(7) 0.3077(5) 0.2795(3) 0.0313(13) Uani 1 1 d . . .
H56 H 0.9842 0.3557 0.2497 0.038 Uiso 1 1 calc R . .
C34 C 0.2692(7) 0.4385(5) 0.1516(3) 0.0292(13) Uani 1 1 d . . .
C52 C 0.8170(8) 0.2590(5) 0.3640(3) 0.0326(14) Uani 1 1 d . . .
C45 C -0.4320(8) 0.8548(4) -0.2508(3) 0.0316(13) Uani 1 1 d . . .
H45 H -0.4548 0.8258 -0.2124 0.038 Uiso 1 1 calc R . .
C71 C -0.5374(7) 1.0735(4) -0.2147(3) 0.0286(13) Uani 1 1 d . . .
C14 C 0.1449(7) 0.8673(4) -0.1869(3) 0.0290(13) Uani 1 1 d . . .
H14 H 0.2363 0.8819 -0.2035 0.035 Uiso 1 1 calc R . .
C26 C 1.0207(7) 0.6116(5) 0.1709(3) 0.0296(13) Uani 1 1 d . . .
H26 H 1.1123 0.6344 0.1629 0.036 Uiso 1 1 calc R . .
C8 C -0.5516(7) 0.8062(4) -0.0614(3) 0.0254(12) Uani 1 1 d . . .
H8 H -0.6459 0.8038 -0.0444 0.030 Uiso 1 1 calc R . .
C72 C -0.6535(7) 1.0690(4) -0.2512(3) 0.0312(13) Uani 1 1 d . . .
H72 H -0.6383 1.0282 -0.2742 0.037 Uiso 1 1 calc R . .
C7 C -0.4395(6) 0.7307(4) -0.0449(2) 0.0224(11) Uani 1 1 d . . .
C15 C 0.0158(7) 0.9305(4) -0.1999(3) 0.0278(12) Uani 1 1 d . . .
H15 H 0.0226 0.9876 -0.2262 0.033 Uiso 1 1 calc R . .
C16 C 0.2696(6) 0.7042(4) -0.1357(3) 0.0231(11) Uani 1 1 d . . .
C19 C -0.4688(7) 0.6416(4) -0.0024(2) 0.0232(11) Uani 1 1 d . . .
C24 C 0.7854(7) 0.5836(5) 0.1397(3) 0.0297(13) Uani 1 1 d . . .
H24 H 0.7154 0.5891 0.1103 0.036 Uiso 1 1 calc R . .
C33 C 0.4716(7) 0.4293(5) 0.2925(3) 0.0319(13) Uani 1 1 d . . .
H33 H 0.4570 0.4095 0.3326 0.038 Uiso 1 1 calc R . .
C32 C 0.3619(7) 0.4210(5) 0.2545(3) 0.0303(13) Uani 1 1 d . . .
H32 H 0.2749 0.3965 0.2692 0.036 Uiso 1 1 calc R . .
C58 C 0.7269(7) 0.2892(5) 0.4089(3) 0.0314(13) Uani 1 1 d . . .
C69 C -0.1859(9) 1.0902(5) -0.1223(3) 0.0386(16) Uani 1 1 d . . .
H69 H -0.1011 1.0483 -0.1238 0.046 Uiso 1 1 calc R . .
C79 C 0.8025(8) 0.6836(5) 0.3992(3) 0.0357(14) Uani 1 1 d . . .
H79 H 0.8697 0.6967 0.4240 0.043 Uiso 1 1 calc R . .
C25 C 0.9165(7) 0.6229(5) 0.1264(3) 0.0307(13) Uani 1 1 d . . .
C62 C 0.5939(9) 0.2628(6) 0.4987(3) 0.0419(17) Uani 1 1 d . . .
H62 H 0.5525 0.2231 0.5302 0.050 Uiso 1 1 calc R . .
C48 C -0.2032(7) 1.1719(5) -0.2768(3) 0.0355(15) Uani 1 1 d . . .
H48 H -0.2002 1.1933 -0.2438 0.043 Uiso 1 1 calc R . .
C85 C 1.1019(8) 0.3921(5) 0.3868(3) 0.0344(14) Uani 1 1 d . . .
H85 H 1.1090 0.3407 0.3724 0.041 Uiso 1 1 calc R . .
C84 C 0.9752(7) 0.4583(5) 0.3733(3) 0.0282(13) Uani 1 1 d . . .
C37 C 0.9364(8) 0.6846(4) 0.0652(3) 0.0315(13) Uani 1 1 d . . .
C68 C -0.1756(11) 1.1553(6) -0.0930(4) 0.050(2) Uani 1 1 d . . .
H68 H -0.0844 1.1592 -0.0767 0.060 Uiso 1 1 calc R . .
C60 C 0.6335(8) 0.4169(5) 0.4458(3) 0.0335(14) Uani 1 1 d . . .
H60 H 0.6193 0.4796 0.4428 0.040 Uiso 1 1 calc R . .
C61 C 0.5787(8) 0.3566(6) 0.4944(3) 0.0395(16) Uani 1 1 d . . .
H61 H 0.5319 0.3790 0.5239 0.047 Uiso 1 1 calc R . .
C70 C -0.5671(8) 1.1369(5) -0.1808(3) 0.0352(14) Uani 1 1 d . . .
C80 C 0.6709(9) 0.7435(5) 0.3799(4) 0.0427(17) Uani 1 1 d . . .
H80 H 0.6508 0.7982 0.3907 0.051 Uiso 1 1 calc R . .
C63 C 0.6692(9) 0.2287(5) 0.4571(3) 0.0402(16) Uani 1 1 d . . .
H63 H 0.6821 0.1657 0.4608 0.048 Uiso 1 1 calc R . .
C86 C 1.2190(8) 0.4016(6) 0.4217(3) 0.0412(16) Uani 1 1 d . . .
H86 H 1.3030 0.3567 0.4302 0.049 Uiso 1 1 calc R . .
C88 C 1.0867(8) 0.5436(5) 0.4316(3) 0.0388(15) Uani 1 1 d . . .
H88 H 1.0804 0.5939 0.4470 0.047 Uiso 1 1 calc R . .
C65 C -0.4389(8) 1.1451(5) -0.1463(3) 0.0371(15) Uani 1 1 d . . .
C87 C 1.2101(8) 0.4770(6) 0.4434(3) 0.0415(17) Uani 1 1 d . . .
H87 H 1.2886 0.4829 0.4664 0.050 Uiso 1 1 calc R . .
C41 C -0.3282(8) 0.9755(5) -0.3180(3) 0.0344(14) Uani 1 1 d . . .
C81 C 0.5710(9) 0.7215(5) 0.3449(3) 0.0420(16) Uani 1 1 d . . .
H81 H 0.4815 0.7601 0.3323 0.050 Uiso 1 1 calc R . .
C55 C 1.0104(9) 0.2190(5) 0.2804(3) 0.0408(16) Uani 1 1 d . . .
H55 H 1.0782 0.2071 0.2524 0.049 Uiso 1 1 calc R . .
C49 C -0.1523(9) 1.2228(5) -0.3294(4) 0.047(2) Uani 1 1 d . . .
H49 H -0.1151 1.2776 -0.3315 0.057 Uiso 1 1 calc R . .
C46 C -0.2632(8) 1.0605(5) -0.3238(3) 0.0341(14) Uani 1 1 d . . .
C82 C 0.6059(8) 0.6405(5) 0.3285(3) 0.0363(15) Uani 1 1 d . . .
H82 H 0.5383 0.6258 0.3046 0.044 Uiso 1 1 calc R . .
C73 C -0.7922(8) 1.1242(5) -0.2540(4) 0.0405(17) Uani 1 1 d . . .
H73 H -0.8662 1.1202 -0.2795 0.049 Uiso 1 1 calc R . .
C53 C 0.8667(10) 0.1668(5) 0.3663(3) 0.0451(18) Uani 1 1 d . . .
H53 H 0.8354 0.1191 0.3958 0.054 Uiso 1 1 calc R . .
C54 C 0.9644(11) 0.1485(6) 0.3232(4) 0.053(2) Uani 1 1 d . . .
H54 H 0.9984 0.0878 0.3236 0.064 Uiso 1 1 calc R . .
C50 C -0.1563(10) 1.1928(7) -0.3785(4) 0.053(2) Uani 1 1 d . . .
H50 H -0.1230 1.2281 -0.4138 0.063 Uiso 1 1 calc R . .
C67 C -0.3030(11) 1.2148(6) -0.0880(4) 0.055(2) Uani 1 1 d . . .
H67 H -0.3000 1.2577 -0.0669 0.066 Uiso 1 1 calc R . .
C42 C -0.3568(11) 0.9379(7) -0.3629(3) 0.053(2) Uani 1 1 d . . .
H42 H -0.3296 0.9661 -0.4009 0.064 Uiso 1 1 calc R . .
C44 C -0.4675(10) 0.8177(6) -0.2948(4) 0.050(2) Uani 1 1 d . . .
H44 H -0.5182 0.7664 -0.2868 0.059 Uiso 1 1 calc R . .
C74 C -0.8222(9) 1.1825(6) -0.2213(5) 0.056(2) Uani 1 1 d . . .
H74 H -0.9165 1.2175 -0.2233 0.067 Uiso 1 1 calc R . .
C66 C -0.4336(10) 1.2097(6) -0.1147(4) 0.052(2) Uani 1 1 d . . .
H66 H -0.5199 1.2497 -0.1119 0.062 Uiso 1 1 calc R . .
C51 C -0.2095(10) 1.1104(6) -0.3765(3) 0.0491(19) Uani 1 1 d . . .
H51 H -0.2092 1.0892 -0.4096 0.059 Uiso 1 1 calc R . .
C75 C -0.7070(10) 1.1907(6) -0.1829(5) 0.057(2) Uani 1 1 d . . .
H75 H -0.7254 1.2312 -0.1598 0.068 Uiso 1 1 calc R . .
C43 C -0.4245(13) 0.8597(7) -0.3519(4) 0.063(3) Uani 1 1 d . . .
H43 H -0.4420 0.8345 -0.3822 0.076 Uiso 1 1 calc R . .
O10 O 0.152(2) 0.9868(14) -0.0707(9) 0.206(8) Uiso 1 1 d . . .

loop_
_atom_site_aniso_label
_atom_site_aniso_U_11
_atom_site_aniso_U_22
_atom_site_aniso_U_33
_atom_site_aniso_U_23
_atom_site_aniso_U_13
_atom_site_aniso_U_12
Ir1 0.02251(13) 0.01492(12) 0.02201(13) -0.00138(9) -0.00086(9) -0.00110(9)
Ir2 0.02434(13) 0.02795(14) 0.01687(12) -0.00548(9) -0.00318(9) -0.00295(9)
Nd1 0.02964(18) 0.02070(16) 0.02022(16) -0.00148(12) -0.00202(13) -0.00591(13)
O2 0.035(2) 0.021(2) 0.026(2) 0.0006(17) 0.0017(18) 0.0007(17)
N6 0.017(2) 0.032(3) 0.019(2) -0.005(2) 0.0001(18) -0.0024(19)
O3 0.033(2) 0.032(2) 0.027(2) 0.0030(19) 0.0013(18) 0.0060(19)
O5 0.041(3) 0.056(3) 0.021(2) 0.006(2) -0.0107(19) -0.018(2)
O8 0.046(3) 0.038(3) 0.036(3) -0.016(2) 0.018(2) -0.009(2)
O1 0.033(2) 0.027(2) 0.038(2) -0.0036(19) 0.0032(19) -0.0141(18)
N2 0.024(2) 0.022(2) 0.020(2) 0.0001(19) -0.0036(19) -0.0002(19)
N5 0.029(3) 0.030(3) 0.019(2) -0.004(2) -0.0026(19) -0.006(2)
N3 0.027(3) 0.023(2) 0.026(2) -0.005(2) 0.000(2) 0.000(2)
O6 0.043(3) 0.061(3) 0.027(2) -0.009(2) 0.002(2) -0.027(3)
N1 0.019(2) 0.021(2) 0.026(2) -0.0034(19) 0.0020(19) -0.0028(18)
N7 0.034(3) 0.033(3) 0.021(2) -0.008(2) -0.005(2) -0.006(2)
O4 0.032(2) 0.037(3) 0.044(3) 0.000(2) 0.012(2) 0.006(2)
C59 0.023(3) 0.041(3) 0.011(2) -0.004(2) -0.004(2) -0.001(2)
N4 0.031(3) 0.024(3) 0.029(3) -0.003(2) 0.004(2) -0.004(2)
C47 0.021(3) 0.023(3) 0.024(3) 0.002(2) 0.000(2) 0.001(2)
O9 0.032(3) 0.043(3) 0.076(4) -0.017(3) -0.008(3) -0.012(2)
C9 0.024(3) 0.022(3) 0.025(3) 0.001(2) 0.001(2) 0.002(2)
N8 0.030(3) 0.028(3) 0.027(3) -0.005(2) -0.003(2) -0.001(2)
C27 0.026(3) 0.036(3) 0.027(3) -0.007(3) -0.006(2) -0.005(2)
O7 0.058(4) 0.051(3) 0.043(3) 0.008(3) 0.006(3) 0.013(3)
C13 0.025(3) 0.022(3) 0.022(3) -0.004(2) -0.001(2) 0.002(2)
C30 0.025(3) 0.030(3) 0.022(3) -0.006(2) -0.004(2) -0.002(2)
C29 0.024(3) 0.028(3) 0.020(3) -0.005(2) 0.000(2) -0.002(2)
C83 0.029(3) 0.035(3) 0.022(3) -0.004(2) -0.001(2) -0.008(3)
C6 0.021(3) 0.019(3) 0.027(3) 0.000(2) -0.002(2) -0.001(2)
C31 0.026(3) 0.025(3) 0.024(3) -0.001(2) -0.005(2) -0.004(2)
C78 0.032(3) 0.026(3) 0.025(3) -0.003(2) 0.003(2) -0.005(2)
C23 0.026(3) 0.027(3) 0.021(3) -0.009(2) -0.001(2) -0.002(2)
C5 0.023(3) 0.019(3) 0.024(3) -0.003(2) 0.001(2) -0.001(2)
C12 0.028(3) 0.022(3) 0.025(3) 0.001(2) 0.001(2) -0.001(2)
C11 0.028(3) 0.019(3) 0.022(3) -0.002(2) -0.001(2) -0.001(2)
C56 0.034(3) 0.036(3) 0.026(3) -0.013(3) 0.001(3) -0.004(3)
C34 0.033(3) 0.035(3) 0.019(3) -0.005(2) -0.006(2) -0.006(3)
C52 0.038(3) 0.032(3) 0.028(3) -0.008(3) -0.004(3) -0.005(3)
C45 0.036(3) 0.025(3) 0.036(3) -0.010(3) -0.003(3) -0.006(3)
C71 0.025(3) 0.019(3) 0.035(3) 0.002(2) 0.005(2) -0.001(2)
C14 0.026(3) 0.025(3) 0.033(3) -0.004(3) 0.003(2) -0.004(2)
C26 0.026(3) 0.033(3) 0.027(3) -0.003(3) 0.001(2) -0.006(2)
C8 0.024(3) 0.024(3) 0.027(3) -0.005(2) 0.003(2) -0.004(2)
C72 0.024(3) 0.023(3) 0.041(4) 0.003(3) -0.004(3) -0.005(2)
C7 0.024(3) 0.019(3) 0.022(3) -0.001(2) -0.001(2) -0.004(2)
C15 0.031(3) 0.020(3) 0.029(3) -0.001(2) 0.000(2) -0.003(2)
C16 0.023(3) 0.019(3) 0.022(3) -0.001(2) -0.001(2) 0.003(2)
C19 0.029(3) 0.022(3) 0.019(3) -0.003(2) 0.000(2) -0.009(2)
C24 0.026(3) 0.042(4) 0.020(3) -0.008(3) -0.002(2) -0.007(3)
C33 0.030(3) 0.043(4) 0.022(3) -0.007(3) 0.002(2) -0.007(3)
C32 0.026(3) 0.039(3) 0.025(3) -0.005(3) -0.005(2) -0.009(3)
C58 0.033(3) 0.036(3) 0.025(3) -0.006(3) -0.001(3) -0.005(3)
C69 0.055(4) 0.030(3) 0.031(3) -0.008(3) -0.010(3) -0.008(3)
C79 0.042(4) 0.030(3) 0.037(4) -0.012(3) 0.003(3) -0.008(3)
C25 0.031(3) 0.031(3) 0.027(3) -0.006(3) 0.000(3) -0.002(3)
C62 0.041(4) 0.051(4) 0.026(3) 0.002(3) 0.004(3) -0.006(3)
C48 0.029(3) 0.030(3) 0.039(4) 0.003(3) -0.008(3) -0.002(3)
C85 0.033(3) 0.042(4) 0.027(3) -0.011(3) -0.007(3) 0.002(3)
C84 0.033(3) 0.033(3) 0.019(3) -0.005(2) -0.003(2) -0.010(3)
C37 0.039(4) 0.028(3) 0.028(3) -0.007(3) 0.000(3) -0.006(3)
C68 0.066(5) 0.045(4) 0.044(4) -0.017(4) -0.007(4) -0.016(4)
C60 0.039(4) 0.042(4) 0.020(3) -0.010(3) -0.001(3) -0.004(3)
C61 0.039(4) 0.057(5) 0.022(3) -0.012(3) 0.004(3) -0.001(3)
C70 0.031(3) 0.027(3) 0.047(4) -0.011(3) 0.006(3) -0.002(3)
C80 0.049(4) 0.030(4) 0.050(4) -0.012(3) 0.011(3) -0.007(3)
C63 0.047(4) 0.037(4) 0.031(3) 0.002(3) 0.000(3) -0.006(3)
C86 0.029(3) 0.051(4) 0.042(4) -0.014(3) -0.012(3) 0.003(3)
C88 0.040(4) 0.042(4) 0.037(4) -0.012(3) -0.007(3) -0.011(3)
C65 0.037(4) 0.029(3) 0.048(4) -0.015(3) 0.013(3) -0.005(3)
C87 0.032(4) 0.059(5) 0.034(4) -0.012(3) -0.013(3) -0.008(3)
C41 0.037(4) 0.037(4) 0.028(3) -0.007(3) -0.002(3) -0.003(3)
C81 0.043(4) 0.033(4) 0.044(4) -0.004(3) 0.004(3) 0.002(3)
C55 0.047(4) 0.044(4) 0.032(3) -0.018(3) 0.004(3) 0.003(3)
C49 0.043(4) 0.036(4) 0.051(5) 0.015(3) -0.010(3) -0.017(3)
C46 0.037(3) 0.027(3) 0.031(3) 0.001(3) -0.005(3) 0.001(3)
C82 0.039(4) 0.036(4) 0.029(3) -0.003(3) -0.007(3) 0.000(3)
C73 0.027(3) 0.031(3) 0.055(5) 0.003(3) -0.006(3) -0.004(3)
C53 0.061(5) 0.035(4) 0.037(4) -0.008(3) 0.008(4) -0.004(3)
C54 0.068(6) 0.037(4) 0.052(5) -0.017(4) 0.002(4) 0.012(4)
C50 0.048(5) 0.061(5) 0.037(4) 0.014(4) 0.007(3) -0.021(4)
C67 0.078(6) 0.048(5) 0.051(5) -0.031(4) 0.005(4) -0.014(4)
C42 0.070(6) 0.063(5) 0.028(4) -0.011(4) 0.002(4) -0.015(4)
C44 0.060(5) 0.042(4) 0.054(5) -0.020(4) -0.010(4) -0.013(4)
C74 0.027(4) 0.035(4) 0.098(7) -0.011(4) 0.000(4) 0.008(3)
C66 0.056(5) 0.042(4) 0.066(6) -0.030(4) 0.011(4) -0.007(4)
C51 0.062(5) 0.051(5) 0.029(4) 0.000(3) 0.004(3) -0.012(4)
C75 0.046(5) 0.039(4) 0.089(7) -0.029(5) 0.006(4) 0.004(4)
C43 0.097(8) 0.062(6) 0.043(5) -0.027(4) -0.005(5) -0.025(5)

loop_
_atom_type_symbol
_atom_type_description
_atom_type_scat_dispersion_real
_atom_type_scat_dispersion_imag
_atom_type_scat_source
C C 0.0181 0.0091 'International Tables Vol C Tables 4.2.6.8 and 6.1.1.4'
H H 0.0000 0.0000 'International Tables Vol C Tables 4.2.6.8 and 6.1.1.4'
Ir Ir -4.7710 6.5667 'International Tables Vol C Tables 4.2.6.8 and 6.1.1.4'
N N 0.0311 0.0180 'International Tables Vol C Tables 4.2.6.8 and 6.1.1.4'
Nd Nd -3.1807 10.9079 'International Tables Vol C Tables 4.2.6.8 and 6.1.1.4'
O O 0.0492 0.0322 'International Tables Vol C Tables 4.2.6.8 and 6.1.1.4'

loop_
_geom_angle_atom_site_label_1
_geom_angle_atom_site_label_2
_geom_angle_atom_site_label_3
_geom_angle
_geom_angle_site_symmetry_1
_geom_angle_site_symmetry_3
C47 Ir1 C71 89.2(2) . .
C47 Ir1 N4 93.6(2) . .
C71 Ir1 N4 81.1(2) . .
C47 Ir1 N3 80.6(2) . .
C71 Ir1 N3 92.3(2) . .
N4 Ir1 N3 171.4(2) . .
C47 Ir1 N2 171.8(2) . .
C71 Ir1 N2 97.3(2) . .
N4 Ir1 N2 92.3(2) . .
N3 Ir1 N2 94.1(2) . .
C47 Ir1 N1 96.7(2) . .
C71 Ir1 N1 174.0(2) . .
N4 Ir1 N1 97.2(2) . .
N3 Ir1 N1 89.86(19) . .
N2 Ir1 N1 76.93(18) . .
C59 Ir2 C84 86.9(2) . .
C59 Ir2 N7 80.5(2) . .
C84 Ir2 N7 92.4(2) . .
C59 Ir2 N8 93.8(2) . .
C84 Ir2 N8 80.8(2) . .
N7 Ir2 N8 171.4(2) . .
C59 Ir2 N6 172.1(2) . .
C84 Ir2 N6 100.2(2) . .
N7 Ir2 N6 95.7(2) . .
N8 Ir2 N6 90.7(2) . .
C59 Ir2 N5 96.7(2) . .
C84 Ir2 N5 176.3(2) . .
N7 Ir2 N5 88.9(2) . .
N8 Ir2 N5 98.3(2) . .
N6 Ir2 N5 76.20(19) . .
O5 Nd1 O2 80.07(18) . 2_565
O5 Nd1 O3 146.43(17) . .
O2 Nd1 O3 88.02(15) 2_565 .
O5 Nd1 O8 88.79(19) . 1_455
O2 Nd1 O8 168.83(17) 2_565 1_455
O3 Nd1 O8 101.01(17) . 1_455
O5 Nd1 O9 136.35(19) . .
O2 Nd1 O9 95.55(18) 2_565 .
O3 Nd1 O9 75.66(19) . .
O8 Nd1 O9 93.07(19) 1_455 .
O5 Nd1 O9 72.63(18) . 2_565
O2 Nd1 O9 96.86(17) 2_565 2_565
O3 Nd1 O9 140.41(18) . 2_565
O8 Nd1 O9 80.42(18) 1_455 2_565
O9 Nd1 O9 64.8(3) . 2_565
O5 Nd1 O1 75.83(16) . 1_655
O2 Nd1 O1 96.47(16) 2_565 1_655
O3 Nd1 O1 74.48(17) . 1_655
O8 Nd1 O1 79.87(17) 1_455 1_655
O9 Nd1 O1 147.29(18) . 1_655
O9 Nd1 O1 142.90(18) 2_565 1_655
O5 Nd1 Nd1 104.41(12) . 2_565
O2 Nd1 Nd1 97.35(11) 2_565 2_565
O3 Nd1 Nd1 108.20(12) . 2_565
O8 Nd1 Nd1 86.13(12) 1_455 2_565
O9 Nd1 Nd1 32.55(15) . 2_565
O9 Nd1 Nd1 32.22(14) 2_565 2_565
O1 Nd1 Nd1 166.00(11) 1_655 2_565
C19 O2 Nd1 149.8(4) . 2_565
C27 N6 C23 117.6(5) . .
C27 N6 Ir2 125.9(4) . .
C23 N6 Ir2 116.5(4) . .
C16 O3 Nd1 159.5(4) . .
C34 O5 Nd1 149.9(5) . .
C37 O8 Nd1 142.9(4) . 1_655
C19 O1 Nd1 135.3(4) . 1_455
C9 N2 C5 118.9(5) . .
C9 N2 Ir1 126.0(4) . .
C5 N2 Ir1 114.7(4) . .
C33 N5 C29 119.2(5) . .
C33 N5 Ir2 124.4(4) . .
C29 N5 Ir2 115.5(4) . .
C45 N3 C41 120.0(6) . .
C45 N3 Ir1 124.7(4) . .
C41 N3 Ir1 115.1(4) . .
C15 N1 C11 118.0(5) . .
C15 N1 Ir1 127.2(4) . .
C11 N1 Ir1 114.6(4) . .
C52 N7 C56 119.3(6) . .
C52 N7 Ir2 115.7(4) . .
C56 N7 Ir2 124.7(5) . .
C60 C59 C58 115.9(6) . .
C60 C59 Ir2 129.4(5) . .
C58 C59 Ir2 114.7(4) . .
C69 N4 C65 119.4(6) . .
C69 N4 Ir1 125.1(5) . .
C65 N4 Ir1 115.3(5) . .
C46 C47 C48 116.3(6) . .
C46 C47 Ir1 115.1(5) . .
C48 C47 Ir1 128.6(5) . .
Nd1 O9 Nd1 115.2(3) . 2_565
N2 C9 C8 121.7(5) . .
C82 N8 C78 118.7(6) . .
C82 N8 Ir2 125.2(5) . .
C78 N8 Ir2 116.0(4) . .
N6 C27 C26 123.1(6) . .
C12 C13 C14 118.1(5) . .
C12 C13 C16 120.4(5) . .
C14 C13 C16 121.5(5) . .
C31 C30 C29 119.0(6) . .
N5 C29 C30 121.2(6) . .
N5 C29 C23 115.5(5) . .
C30 C29 C23 123.2(5) . .
C88 C83 C84 121.5(6) . .
C88 C83 C78 123.5(6) . .
C84 C83 C78 114.9(5) . .
C7 C6 C5 120.0(5) . .
C32 C31 C30 119.1(5) . .
C32 C31 C34 122.0(6) . .
C30 C31 C34 118.8(5) . .
N8 C78 C79 121.3(6) . .
N8 C78 C83 114.1(5) . .
C79 C78 C83 124.6(6) . .
N6 C23 C24 121.8(6) . .
N6 C23 C29 115.0(5) . .
C24 C23 C29 123.1(5) . .
N2 C5 C6 121.2(5) . .
N2 C5 C11 116.2(5) . .
C6 C5 C11 122.5(5) . .
C13 C12 C11 120.3(6) . .
N1 C11 C12 121.4(6) . .
N1 C11 C5 116.1(5) . .
C12 C11 C5 122.5(5) . .
N7 C56 C55 122.5(7) . .
O5 C34 O6 127.1(6) . .
O5 C34 C31 115.6(6) . .
O6 C34 C31 117.3(5) . .
N7 C52 C53 120.8(7) . .
N7 C52 C58 114.6(6) . .
C53 C52 C58 124.5(7) . .
N3 C45 C44 122.2(7) . .
C72 C71 C70 116.7(6) . .
C72 C71 Ir1 129.5(5) . .
C70 C71 Ir1 113.7(5) . .
C15 C14 C13 118.4(6) . .
C25 C26 C27 118.6(6) . .
C7 C8 C9 119.6(5) . .
C71 C72 C73 121.4(7) . .
C6 C7 C8 118.5(5) . .
C6 C7 C19 119.8(5) . .
C8 C7 C19 121.7(5) . .
N1 C15 C14 123.7(6) . .
O4 C16 O3 127.2(5) . .
O4 C16 C13 117.8(5) . .
O3 C16 C13 115.1(5) . .
O1 C19 O2 124.8(5) . .
O1 C19 C7 117.1(5) . .
O2 C19 C7 118.0(5) . .
C25 C24 C23 120.0(6) . .
N5 C33 C32 121.9(6) . .
C31 C32 C33 119.6(6) . .
C63 C58 C59 122.1(6) . .
C63 C58 C52 123.6(7) . .
C59 C58 C52 114.2(6) . .
N4 C69 C68 122.8(8) . .
C80 C79 C78 118.9(7) . .
C24 C25 C26 118.8(6) . .
C24 C25 C37 119.5(6) . .
C26 C25 C37 121.5(6) . .
C63 C62 C61 120.4(7) . .
C49 C48 C47 121.3(7) . .
C84 C85 C86 121.1(7) . .
C85 C84 C83 117.2(6) . .
C85 C84 Ir2 128.7(5) . .
C83 C84 Ir2 114.1(5) . .
O7 C37 O8 127.0(7) . .
O7 C37 C25 115.9(6) . .
O8 C37 C25 117.1(6) . .
C69 C68 C67 118.9(8) . .
C61 C60 C59 122.1(7) . .
C60 C61 C62 119.9(6) . .
C75 C70 C71 121.6(7) . .
C75 C70 C65 123.1(7) . .
C71 C70 C65 115.3(6) . .
C81 C80 C79 119.5(7) . .
C62 C63 C58 119.5(7) . .
C87 C86 C85 120.2(7) . .
C87 C88 C83 119.3(7) . .
N4 C65 C66 119.1(7) . .
N4 C65 C70 114.3(6) . .
C66 C65 C70 126.5(7) . .
C88 C87 C86 120.7(6) . .
N3 C41 C42 119.4(7) . .
N3 C41 C46 114.2(6) . .
C42 C41 C46 126.4(7) . .
C80 C81 C82 118.8(7) . .
C54 C55 C56 118.8(7) . .
C50 C49 C48 120.4(7) . .
C51 C46 C47 122.6(7) . .
C51 C46 C41 122.5(7) . .
C47 C46 C41 114.9(6) . .
N8 C82 C81 122.7(7) . .
C74 C73 C72 122.3(7) . .
C54 C53 C52 118.1(7) . .
C55 C54 C53 120.4(7) . .
C49 C50 C51 120.9(7) . .
C66 C67 C68 118.9(7) . .
C43 C42 C41 120.6(8) . .
C45 C44 C43 117.9(7) . .
C73 C74 C75 119.0(7) . .
C67 C66 C65 120.8(8) . .
C46 C51 C50 118.5(8) . .
C70 C75 C74 119.0(8) . .
C42 C43 C44 119.8(7) . .

loop_
_geom_bond_atom_site_label_1
_geom_bond_atom_site_label_2
_geom_bond_distance
_geom_bond_site_symmetry_2
Ir1 C47 2.003(6) .
Ir1 C71 2.014(6) .
Ir1 N4 2.040(5) .
Ir1 N3 2.049(5) .
Ir1 N2 2.133(5) .
Ir1 N1 2.150(5) .
Ir2 C59 1.992(6) .
Ir2 C84 2.015(6) .
Ir2 N7 2.044(6) .
Ir2 N8 2.047(5) .
Ir2 N6 2.129(5) .
Ir2 N5 2.148(5) .
Nd1 O5 2.365(4) .
Nd1 O2 2.369(4) 2_565
Nd1 O3 2.376(5) .
Nd1 O8 2.392(5) 1_455
Nd1 O9 2.406(5) .
Nd1 O9 2.429(6) 2_565
Nd1 O1 2.443(4) 1_655
Nd1 Nd1 4.0829(7) 2_565
O2 C19 1.260(7) .
O2 Nd1 2.369(4) 2_565
N6 C27 1.356(8) .
N6 C23 1.360(7) .
O3 C16 1.273(7) .
O5 C34 1.242(8) .
O8 C37 1.267(8) .
O8 Nd1 2.392(5) 1_655
O1 C19 1.254(8) .
O1 Nd1 2.443(4) 1_455
N2 C9 1.346(8) .
N2 C5 1.365(7) .
N5 C33 1.345(8) .
N5 C29 1.351(8) .
N3 C45 1.352(8) .
N3 C41 1.377(8) .
O6 C34 1.244(8) .
N1 C15 1.333(8) .
N1 C11 1.357(8) .
N7 C52 1.350(9) .
N7 C56 1.352(9) .
O4 C16 1.230(8) .
C59 C60 1.396(9) .
C59 C58 1.423(9) .
N4 C69 1.335(9) .
N4 C65 1.370(9) .
C47 C46 1.406(9) .
C47 C48 1.415(9) .
O9 Nd1 2.429(6) 2_565
C9 C8 1.395(8) .
N8 C82 1.348(9) .
N8 C78 1.350(8) .
C27 C26 1.395(9) .
O7 C37 1.224(9) .
C13 C12 1.379(9) .
C13 C14 1.398(9) .
C13 C16 1.530(7) .
C30 C31 1.393(9) .
C30 C29 1.403(8) .
C29 C23 1.475(8) .
C83 C88 1.400(9) .
C83 C84 1.413(9) .
C83 C78 1.485(9) .
C6 C7 1.382(8) .
C6 C5 1.390(8) .
C31 C32 1.367(9) .
C31 C34 1.529(8) .
C78 C79 1.402(9) .
C23 C24 1.391(8) .
C5 C11 1.464(8) .
C12 C11 1.387(8) .
C56 C55 1.366(10) .
C52 C53 1.400(10) .
C52 C58 1.460(10) .
C45 C44 1.381(10) .
C71 C72 1.392(9) .
C71 C70 1.414(9) .
C14 C15 1.382(9) .
C26 C25 1.388(9) .
C8 C7 1.391(8) .
C72 C73 1.394(9) .
C7 C19 1.504(8) .
C24 C25 1.383(9) .
C33 C32 1.394(9) .
C58 C63 1.398(10) .
C69 C68 1.373(10) .
C79 C80 1.390(11) .
C25 C37 1.522(9) .
C62 C63 1.364(11) .
C62 C61 1.391(12) .
C48 C49 1.384(10) .
C85 C84 1.391(9) .
C85 C86 1.400(9) .
C68 C67 1.381(13) .
C60 C61 1.390(10) .
C70 C75 1.395(10) .
C70 C65 1.467(11) .
C80 C81 1.372(12) .
C86 C87 1.376(11) .
C88 C87 1.371(11) .
C65 C66 1.398(10) .
C41 C42 1.388(10) .
C41 C46 1.463(10) .
C81 C82 1.386(11) .
C55 C54 1.364(12) .
C49 C50 1.369(13) .
C46 C51 1.389(10) .
C73 C74 1.329(13) .
C53 C54 1.395(12) .
C50 C51 1.391(13) .
C67 C66 1.367(13) .
C42 C43 1.369(13) .
C44 C43 1.404(13) .
C74 C75 1.435(14) .
